data_9004696
loop_
_publ_author_name
'Wallwork, K. S.'
'Pring, A.'
'Taylor, M. R.'
'Hunter, B. A.'

_publ_section_title
;
 The structure of priceite, a basic hydrated calcium borate,
 by ab initio powder-diffraction methods
;
_journal_name_full 'The Canadian Mineralogist'
_journal_page_first 1199
_journal_page_last 1206
_journal_paper_doi 10.2113/gscanmin.40.4.1199
_journal_volume 40
_journal_year 2002
_chemical_formula_sum 'B5 Ca2 H7 O13'
_chemical_name_mineral Priceite
_space_group_IT_number 14
_symmetry_space_group_name_Hall '-P 2ybc'
_symmetry_space_group_name_H-M 'P 1 21/c 1'
_cell_angle_alpha 90
_cell_angle_beta 110.70
_cell_angle_gamma 90
_cell_formula_units_Z 4
_cell_length_a 11.623
_cell_length_b 6.976
_cell_length_c 12.350
_cell_volume 936.719
_database_code_amcsd 0005789
_exptl_crystal_density_diffrn 2.477
_cod_original_formula_sum 'Ca2 O13 B5 H7'
_cod_database_code 9004696

loop_
_space_group_symop_operation_xyz
x,y,z
x,1/2-y,1/2+z
-x,1/2+y,1/2-z
-x,-y,-z

loop_
_atom_site_label
_atom_site_fract_x
_atom_site_fract_y
_atom_site_fract_z
_atom_site_U_iso_or_equiv
_atom_site_type_symbol
_atom_site_attached_hydrogens
Ca1 0.49280 0.24030 -0.08090 0.01700 Ca 0
Ca2 0.80850 0.25540 0.37900 0.01700 Ca 0
O1 0.18170 0.25790 0.22350 0.01300 O 0
O-H2 0.79560 0.58050 0.43570 0.01300 O 1
O3 0.76710 0.92880 0.41860 0.01300 O 0
O4 0.61670 -0.21270 -0.21160 0.01300 O 0
O-H5 0.52080 0.10720 0.11290 0.01300 O 1
O-H6 0.40880 0.83120 0.22470 0.01300 O 1
O7 0.55270 0.93470 0.40690 0.01300 O 0
O8 0.71450 0.82830 0.58050 0.01300 O 0
O9 0.69990 0.33310 0.02340 0.01300 O 0
O-H10 0.77090 0.10810 0.18250 0.01300 O 1
O-H11 0.90880 0.24100 0.09140 0.01300 O 1
O12 0.83170 0.43750 0.21450 0.01300 O 0
Wat13 0.01120 0.15300 0.40030 0.01300 O 2
B1 0.74970 -0.25430 -0.64510 0.01500 B 0
B2 0.51390 -0.27150 -0.17310 0.01500 B 0
B3 0.68350 -0.03500 -0.51800 0.01500 B 0
B4 0.80290 0.27990 0.12800 0.01500 B 0
B5 0.78820 -0.12410 -0.30890 0.01500 B 0

loop_
_cod_changelog_entry_id
_cod_changelog_entry_author
_cod_changelog_entry_date
_cod_changelog_entry_text
1
;cod-tools version 3.8.0
Id: cif_guess_AMCSD_atom_types 9574 2023-05-10 09:00:05Z saulius
;
2023-05-10T18:49:29+03:00
;Derived atom types and hydrogen counts
from atom names that follow the AMCSD naming convention
(Wat == water, O-H == hydroxyl).
;

loop_
_cod_related_entry_id
_cod_related_entry_database
_cod_related_entry_code
1 AMCSD 0005789
